data_1554927
loop_
_publ_author_name
'Lin, Minggui'
'Cui, Hao'
'Hua, Yuhui'
'Zhang, Yandong'

_publ_section_title
;
 Domino enyne metathesis en route to skeletally diverse, privileged
 scaffolds: synthesis of the tricyclic core of pseudolaric acid F
;
_journal_issue 15
_journal_name_full 'Organic Chemistry Frontiers'
_journal_page_first 2771
_journal_paper_doi 10.1039/C9QO00477G
_journal_volume 6
_journal_year 2019
_chemical_absolute_configuration unk
_chemical_formula_moiety 'C16 H18 O'
_chemical_formula_sum 'C16 H18 O'
_chemical_formula_weight 226.30
_space_group_crystal_system trigonal
_space_group_IT_number 146
_space_group_name_Hall 'R 3'
_space_group_name_H-M_alt 'R 3 :H'
_atom_sites_solution_hydrogens geom
_atom_sites_solution_primary iterative
_atom_sites_solution_secondary difmap
_audit_creation_date 2016-03-22
_audit_creation_method
;
  Olex2 1.2
  (compiled Dec  5 2012 16:20:19, GUI svn.r4465)
;
_audit_update_record
;
2019-04-04 deposited with the CCDC.	2019-06-27 downloaded from the CCDC.
;
_cell_angle_alpha 90.00
_cell_angle_beta 90.00
_cell_angle_gamma 120.00
_cell_formula_units_Z 9
_cell_length_a 20.961(8)
_cell_length_b 20.961(8)
_cell_length_c 7.086(3)
_cell_measurement_reflns_used 1221
_cell_measurement_temperature 273(2)
_cell_measurement_theta_max 20.24
_cell_measurement_theta_min 3.09
_cell_volume 2696.2(18)
_computing_cell_refinement 'SAINT v6.28A (Bruker, 2002)'
_computing_data_reduction 'SAINT v6.28A (Bruker, 2002)'
_computing_molecular_graphics
;
O. V. Dolomanov, L. J. Bourhis, R. J. Gildea, J. A. K. Howard and H. Puschmann,
OLEX2: a complete structure solution, refinement and analysis program.
J. Appl. Cryst. (2009). 42, 339-341.
;
_computing_publication_material
;
O. V. Dolomanov, L. J. Bourhis, R. J. Gildea, J. A. K. Howard and H. Puschmann,
OLEX2: a complete structure solution, refinement and analysis program.
J. Appl. Cryst. (2009). 42, 339-341.
;
_computing_structure_refinement
;
SHELXL, G.M. Sheldrick, Acta Cryst.
(2008). A64, 112-122
;
_computing_structure_solution
;
olex2.solve (L.J. Bourhis, O.V. Dolomanov, R.J. Gildea, J.A.K. Howard,
H. Puschmann, in preparation, 2011)
;
_diffrn_ambient_temperature 273.15
_diffrn_measured_fraction_theta_full 0.942
_diffrn_measured_fraction_theta_max 0.942
_diffrn_measurement_device_type 'CCD area detector'
_diffrn_measurement_method 'phi and omega scans'
_diffrn_radiation_monochromator graphite
_diffrn_radiation_type MoK\a
_diffrn_radiation_wavelength 0.71073
_diffrn_reflns_av_R_equivalents 0.0519
_diffrn_reflns_av_unetI/netI 0.0935
_diffrn_reflns_limit_h_max 15
_diffrn_reflns_limit_h_min -28
_diffrn_reflns_limit_k_max 27
_diffrn_reflns_limit_k_min -21
_diffrn_reflns_limit_l_max 9
_diffrn_reflns_limit_l_min -9
_diffrn_reflns_number 5824
_diffrn_reflns_theta_full 29.10
_diffrn_reflns_theta_max 29.10
_diffrn_reflns_theta_min 1.94
_diffrn_source 'fine-focus sealed tube'
_exptl_absorpt_coefficient_mu 0.076
_exptl_absorpt_correction_T_max 1
_exptl_absorpt_correction_T_min 0.657438
_exptl_absorpt_correction_type multi-scan
_exptl_absorpt_process_details
;
SADABS v.2.03 (Bruker,200?) was used for absorption correction.
R(int) was 0.0769 before and 0.0314 after correction.
The Ratio of minimum to maximum transmission is 0.6574.
The \l/2 correction factor is 0.0015.
;
_exptl_crystal_colour colourless
_exptl_crystal_colour_primary colourless
_exptl_crystal_density_diffrn 1.254
_exptl_crystal_density_method 'not measured'
_exptl_crystal_description block
_exptl_crystal_F_000 1098
_exptl_crystal_size_max 0.12
_exptl_crystal_size_mid 0.11
_exptl_crystal_size_min 0.1
_refine_diff_density_max 0.431
_refine_diff_density_min -0.178
_refine_diff_density_rms 0.047
_refine_ls_abs_structure_details 'Flack H D (1983), Acta Cryst. A39, 876-881'
_refine_ls_abs_structure_Flack -1(3)
_refine_ls_extinction_method none
_refine_ls_goodness_of_fit_ref 0.936
_refine_ls_hydrogen_treatment mixed
_refine_ls_matrix_type full
_refine_ls_number_parameters 157
_refine_ls_number_reflns 2880
_refine_ls_number_restraints 1
_refine_ls_restrained_S_all 0.936
_refine_ls_R_factor_all 0.1082
_refine_ls_R_factor_gt 0.0714
_refine_ls_shift/su_max 0.000
_refine_ls_shift/su_mean 0.000
_refine_ls_structure_factor_coef Fsqd
_refine_ls_weighting_details 'calc w=1/[\s^2^(Fo^2^)+(0.1000P)^2^+0.0000P] where P=(Fo^2^+2Fc^2^)/3'
_refine_ls_weighting_scheme calc
_refine_ls_wR_factor_gt 0.1619
_refine_ls_wR_factor_ref 0.1846
_reflns_number_gt 1930
_reflns_number_total 2880
_reflns_threshold_expression >2sigma(I)
_cod_data_source_file c9qo00477g2.cif
_cod_data_source_block a
_cod_original_cell_volume 2696.0(18)
_cod_original_sg_symbol_H-M 'R 3'
_cod_database_code 1554927
_olex2_refinement_description
;
1. Fixed Uiso
 At 1.2 times of:
  H15 of C15, H10 of C10, H12 of C12, H14 of C14, H13 of C13, {H9A,H9B} of C9,
   H4 of C4, {H7A,H7B} of C7, H6 of C6
 At 1.5 times of:
  {H17A,H17B,H17C} of C17, {H16A,H16B,H16C} of C16, H1 of O1
2.a Ternary CH refined with riding coordinates:
 C10(H10)
2.b Secondary CH2 refined with riding coordinates:
 C7(H7A,H7B), C9(H9A,H9B)
2.c Aromatic/amide H refined with riding coordinates:
 C4(H4), C6(H6), C12(H12), C13(H13), C14(H14), C15(H15)
2.d Idealised Me refined as rotating group:
 C16(H16A,H16B,H16C), C17(H17A,H17B,H17C)
2.e Idealised tetrahedral OH refined as rotating group:
 O1(H1)
;

loop_
_space_group_symop_id
_space_group_symop_operation_xyz
1 'x, y, z'
2 '-y, x-y, z'
3 '-x+y, -x, z'
4 'x+2/3, y+1/3, z+1/3'
5 '-y+2/3, x-y+1/3, z+1/3'
6 '-x+y+2/3, -x+1/3, z+1/3'
7 'x+1/3, y+2/3, z+2/3'
8 '-y+1/3, x-y+2/3, z+2/3'
9 '-x+y+1/3, -x+2/3, z+2/3'

loop_
_atom_site_label
_atom_site_type_symbol
_atom_site_fract_x
_atom_site_fract_y
_atom_site_fract_z
_atom_site_U_iso_or_equiv
_atom_site_adp_type
_atom_site_occupancy
_atom_site_symmetry_multiplicity
_atom_site_calc_flag
_atom_site_refinement_flags
O1 O 0.33702(15) 0.37316(12) 0.2551(3) 0.0358(6) Uani 1 1 d .
H1 H 0.3329 0.3556 0.3609 0.054 Uiso 1 1 calc R
C2 C 0.39760(19) 0.56127(19) 0.3240(5) 0.0325(8) Uani 1 1 d .
C3 C 0.5288(2) 0.69969(19) 0.1789(6) 0.0383(9) Uani 1 1 d .
C4 C 0.5673(2) 0.6945(2) 0.4872(6) 0.0443(10) Uani 1 1 d .
H4 H 0.5563 0.6776 0.6108 0.053 Uiso 1 1 calc R
C5 C 0.5112(2) 0.67603(19) 0.3620(5) 0.0348(8) Uani 1 1 d .
C6 C 0.4131(2) 0.6148(2) 0.0141(5) 0.0404(9) Uani 1 1 d .
H6 H 0.3837 0.6083 -0.0906 0.048 Uiso 1 1 calc R
C7 C 0.4341(2) 0.63358(19) 0.4178(5) 0.0360(8) Uani 1 1 d .
H7A H 0.4092 0.6605 0.3843 0.043 Uiso 1 1 calc R
H7B H 0.4308 0.6267 0.5536 0.043 Uiso 1 1 calc R
C8 C 0.38876(18) 0.55519(19) 0.1414(5) 0.0340(8) Uani 1 1 d .
C9 C 0.3542(2) 0.47714(18) 0.0817(4) 0.0335(8) Uani 1 1 d .
H9A H 0.3894 0.4676 0.0170 0.040 Uiso 1 1 calc R
H9B H 0.3125 0.4639 -0.0006 0.040 Uiso 1 1 calc R
C10 C 0.3301(2) 0.4356(2) 0.2662(5) 0.0395(9) Uani 1 1 d .
H10 H 0.2779 0.4196 0.2850 0.047 Uiso 1 1 calc R
C11 C 0.37373(19) 0.49019(18) 0.4198(5) 0.0315(8) Uani 1 1 d .
C12 C 0.6014(2) 0.7435(2) 0.1308(7) 0.0508(11) Uani 1 1 d .
H12 H 0.6136 0.7609 0.0078 0.061 Uiso 1 1 calc R
C13 C 0.4735(2) 0.6782(2) 0.0314(5) 0.0405(9) Uani 1 1 d .
H13 H 0.4822 0.7134 -0.0602 0.049 Uiso 1 1 calc R
C14 C 0.6381(2) 0.7367(2) 0.4351(8) 0.0560(12) Uani 1 1 d .
H14 H 0.6755 0.7485 0.5225 0.067 Uiso 1 1 calc R
C15 C 0.6549(2) 0.7617(2) 0.2578(7) 0.0565(12) Uani 1 1 d .
H15 H 0.7039 0.7918 0.2230 0.068 Uiso 1 1 calc R
C16 C 0.4380(2) 0.4864(2) 0.4911(7) 0.0609(14) Uani 1 1 d .
H16A H 0.4683 0.4885 0.3868 0.091 Uiso 1 1 calc R
H16B H 0.4214 0.4410 0.5583 0.091 Uiso 1 1 calc R
H16C H 0.4662 0.5271 0.5743 0.091 Uiso 1 1 calc R
C17 C 0.3223(3) 0.4779(2) 0.5828(7) 0.0596(12) Uani 1 1 d .
H17A H 0.3482 0.5139 0.6791 0.089 Uiso 1 1 calc R
H17B H 0.3045 0.4294 0.6336 0.089 Uiso 1 1 calc R
H17C H 0.2814 0.4825 0.5391 0.089 Uiso 1 1 calc R

loop_
_atom_site_aniso_label
_atom_site_aniso_U_11
_atom_site_aniso_U_22
_atom_site_aniso_U_33
_atom_site_aniso_U_23
_atom_site_aniso_U_13
_atom_site_aniso_U_12
O1 0.0536(16) 0.0271(13) 0.0271(12) 0.0022(10) 0.0037(12) 0.0204(12)
C2 0.0323(18) 0.035(2) 0.0336(19) -0.0060(16) -0.0006(15) 0.0196(16)
C3 0.040(2) 0.0226(17) 0.052(2) -0.0008(16) 0.0080(18) 0.0156(16)
C4 0.048(2) 0.0295(19) 0.052(2) -0.0113(18) -0.0087(19) 0.0167(19)
C5 0.0349(19) 0.0246(17) 0.043(2) -0.0104(15) -0.0020(16) 0.0137(15)
C6 0.055(2) 0.032(2) 0.0358(19) 0.0008(16) -0.0052(17) 0.0231(19)
C7 0.041(2) 0.0313(18) 0.0324(17) -0.0048(15) -0.0026(15) 0.0154(16)
C8 0.0351(19) 0.0307(18) 0.0329(19) 0.0015(15) -0.0018(15) 0.0141(15)
C9 0.045(2) 0.0293(18) 0.0236(17) 0.0024(14) -0.0053(15) 0.0172(16)
C10 0.046(2) 0.035(2) 0.038(2) 0.0006(16) -0.0011(17) 0.0204(17)
C11 0.040(2) 0.0299(18) 0.0248(16) -0.0061(15) -0.0067(14) 0.0179(16)
C12 0.044(2) 0.030(2) 0.072(3) 0.006(2) 0.012(2) 0.0140(19)
C13 0.056(2) 0.033(2) 0.038(2) 0.0091(16) 0.0020(18) 0.0262(19)
C14 0.037(2) 0.041(2) 0.089(4) -0.019(2) -0.022(2) 0.018(2)
C15 0.036(2) 0.043(2) 0.081(3) -0.003(2) 0.007(2) 0.0117(19)
C16 0.047(3) 0.039(2) 0.094(4) 0.005(2) -0.021(2) 0.019(2)
C17 0.067(3) 0.042(2) 0.064(3) 0.013(2) 0.019(2) 0.023(2)

loop_
_atom_type_symbol
_atom_type_description
_atom_type_scat_dispersion_real
_atom_type_scat_dispersion_imag
_atom_type_scat_source
C C 0.0033 0.0016 'International Tables Vol C Tables 4.2.6.8 and 6.1.1.4'
H H 0.0000 0.0000 'International Tables Vol C Tables 4.2.6.8 and 6.1.1.4'
O O 0.0106 0.0060 'International Tables Vol C Tables 4.2.6.8 and 6.1.1.4'

loop_
_geom_angle_atom_site_label_1
_geom_angle_atom_site_label_2
_geom_angle_atom_site_label_3
_geom_angle
C7 C2 C11 124.8(3)
C8 C2 C7 121.6(3)
C8 C2 C11 113.4(3)
C5 C3 C13 122.6(3)
C12 C3 C5 119.0(4)
C12 C3 C13 118.3(4)
C14 C4 C5 121.3(4)
C3 C5 C7 119.6(3)
C4 C5 C3 118.3(4)
C4 C5 C7 122.1(3)
C13 C6 C8 125.3(4)
C5 C7 C2 110.7(3)
C2 C8 C6 125.2(3)
C2 C8 C9 111.0(3)
C6 C8 C9 123.7(3)
C8 C9 C10 103.1(3)
O1 C10 C9 109.4(3)
O1 C10 C11 116.4(3)
C9 C10 C11 106.6(3)
C2 C11 C10 101.7(3)
C2 C11 C17 112.1(3)
C10 C11 C17 108.1(3)
C16 C11 C2 110.7(3)
C16 C11 C10 115.3(3)
C16 C11 C17 108.8(4)
C15 C12 C3 121.1(4)
C6 C13 C3 126.9(3)
C15 C14 C4 120.2(4)
C12 C15 C14 120.1(4)

loop_
_geom_bond_atom_site_label_1
_geom_bond_atom_site_label_2
_geom_bond_distance
O1 C10 1.390(4)
C2 C7 1.472(5)
C2 C8 1.304(4)
C2 C11 1.478(5)
C3 C5 1.372(5)
C3 C12 1.369(5)
C3 C13 1.455(5)
C4 C5 1.365(5)
C4 C14 1.345(6)
C5 C7 1.457(5)
C6 C8 1.414(5)
C6 C13 1.304(5)
C8 C9 1.482(5)
C9 C10 1.510(5)
C10 C11 1.511(5)
C11 C16 1.478(5)
C11 C17 1.511(6)
C12 C15 1.337(6)
C14 C15 1.339(6)
